data_2013671
loop_
_publ_author_name
'Janet M. S. Skakle'
'Marcus V. D. Rangel e Silva'
'James L. Wardell'
'Solange M. S. V. Wardell'

_publ_section_title
;Bis(acetonitrile-\k<i>N</i>)[(1<i>RS</i>,4<i>RS</i>,8<i>SR</i>,11<i>SR</i>)-1,4,8,11-tetraazatetradecane-\k^4^<i>N</i>]copper(II)
 bis{tetrakis[3,5-bis(trifluoromethyl)phenyl]borate} 0.31-hydrate
;
_journal_issue 10
_journal_name_full 'Acta Crystallographica Section C'
_journal_page_first m413
_journal_page_last m415
_journal_paper_doi 10.1107/S0108270103016743
_journal_volume 59
_journal_year 2003
_chemical_formula_iupac '[Cu (C2 H3 N)2 (C10 H24 N4)] (C32 H12 B F24)2, 0.31H2 O'
_chemical_formula_moiety 'C14 H30 Cu N6 2+, 2C32 H12 B F24 1-, 0.31H2 O'
_chemical_formula_sum 'C78 H54 B2 Cu F48 N6 O0.31'
_chemical_formula_weight 2077.43
_chemical_name_systematic
;
Bis(acetonitrile-\kN)[(1RS,4RS,8SR,11SR)-1,4,8,11-tetraazatetradecane-
\k^4^N]copper(II) bis{tetrakis[3,5-bis(trifluoromethyl)phenyl]borate}
0.31-hydrate
;
_space_group_IT_number 64
_symmetry_cell_setting orthorhombic
_symmetry_space_group_name_Hall '-C 2ac 2'
_symmetry_space_group_name_H-M 'C m c a'
_atom_sites_solution_hydrogens geom
_atom_sites_solution_primary direct
_atom_sites_solution_secondary difmap
_audit_creation_method SHELXL-97
_cell_angle_alpha 90.00
_cell_angle_beta 90.00
_cell_angle_gamma 90.00
_cell_formula_units_Z 4
_cell_length_a 25.7320(6)
_cell_length_b 18.3516(4)
_cell_length_c 17.5412(4)
_cell_measurement_reflns_used 26477
_cell_measurement_temperature 120(2)
_cell_measurement_theta_max 27.48
_cell_measurement_theta_min 2.91
_cell_volume 8283.4(3)
_computing_cell_refinement 'DENZO and COLLECT'
_computing_data_collection
;
DENZO (Otwinowski & Minor, 1997) and COLLECT (Hooft, 1998)
;
_computing_data_reduction 'DENZO and COLLECT'
_computing_molecular_graphics
;Ortex in OSCAIL (McArdle, 1994, 2000) and OrtepIII for Windows (Farrugia,
 1997)
;
_computing_publication_material 'SHELXL97 (Sheldrick, 1997)'
_computing_structure_refinement 'SHELXL97 (Sheldrick, 1997)'
_computing_structure_solution 'SHELXS86 (Sheldrick, 1986)'
_diffrn_ambient_temperature 120(2)
_diffrn_measured_fraction_theta_full 0.997
_diffrn_measured_fraction_theta_max 0.997
_diffrn_measurement_device_type 'Nonius KappaCCD'
_diffrn_measurement_method \f-\w
_diffrn_radiation_monochromator graphite
_diffrn_radiation_source 'Rotating Anode'
_diffrn_radiation_type MoK\a
_diffrn_radiation_wavelength 0.71073
_diffrn_reflns_av_R_equivalents 0.0718
_diffrn_reflns_av_sigmaI/netI 0.0445
_diffrn_reflns_limit_h_max 25
_diffrn_reflns_limit_h_min -33
_diffrn_reflns_limit_k_max 23
_diffrn_reflns_limit_k_min -22
_diffrn_reflns_limit_l_max 22
_diffrn_reflns_limit_l_min -22
_diffrn_reflns_number 32892
_diffrn_reflns_theta_full 27.48
_diffrn_reflns_theta_max 27.48
_diffrn_reflns_theta_min 2.96
_exptl_absorpt_coefficient_mu 0.421
_exptl_absorpt_correction_T_max 0.983
_exptl_absorpt_correction_T_min 0.920
_exptl_absorpt_correction_type empirical
_exptl_absorpt_process_details '(SORTAV; Blessing, 1995, 1997)'
_exptl_crystal_colour purple
_exptl_crystal_density_diffrn 1.666
_exptl_crystal_density_method 'not measured'
_exptl_crystal_description block
_exptl_crystal_F_000 4150.2
_exptl_crystal_size_max 0.22
_exptl_crystal_size_mid 0.12
_exptl_crystal_size_min 0.04
_refine_diff_density_max 0.643
_refine_diff_density_min -0.372
_refine_ls_extinction_method none
_refine_ls_goodness_of_fit_ref 1.016
_refine_ls_hydrogen_treatment constr
_refine_ls_matrix_type full
_refine_ls_number_parameters 315
_refine_ls_number_reflns 4855
_refine_ls_number_restraints 0
_refine_ls_restrained_S_all 1.016
_refine_ls_R_factor_all 0.0752
_refine_ls_R_factor_gt 0.0489
_refine_ls_shift/su_max 0.000
_refine_ls_shift/su_mean 0.000
_refine_ls_structure_factor_coef Fsqd
_refine_ls_weighting_details
;
w=1/[\s^2^(Fo^2^)+(0.0731P)^2^+12.7378P] where P=(Fo^2^+2Fc^2^)/3
;
_refine_ls_weighting_scheme calc
_refine_ls_wR_factor_gt 0.1250
_refine_ls_wR_factor_ref 0.1389
_reflns_number_gt 3525
_reflns_number_total 4855
_reflns_threshold_expression I>2\s(I)
_cod_data_source_file sk1648.cif
_cod_data_source_block X
_cod_original_sg_symbol_Hall '-C 2bc 2'
_cod_original_sg_symbol_H-M Cmca
_cod_database_code 2013671
_cod_database_fobs_code 2013671

loop_
_symmetry_equiv_pos_as_xyz
'x, y, z'
'-x, -y+1/2, z+1/2'
'-x, y+1/2, -z+1/2'
'x, -y, -z'
'x+1/2, y+1/2, z'
'-x+1/2, -y+1, z+1/2'
'-x+1/2, y+1, -z+1/2'
'x+1/2, -y+1/2, -z'
'-x, -y, -z'
'x, y-1/2, -z-1/2'
'x, -y-1/2, z-1/2'
'-x, y, z'
'-x+1/2, -y+1/2, -z'
'x+1/2, y, -z-1/2'
'x+1/2, -y, z-1/2'
'-x+1/2, y+1/2, z'

loop_
_atom_site_label
_atom_site_fract_x
_atom_site_fract_y
_atom_site_fract_z
_atom_site_U_iso_or_equiv
_atom_site_adp_type
_atom_site_calc_flag
_atom_site_refinement_flags
_atom_site_occupancy
_atom_site_disorder_assembly
_atom_site_disorder_group
_atom_site_type_symbol
Cu1 0.5000 0.0000 0.0000 0.02293(16) Uani d S 1 . . Cu
N1 0.44280(9) 0.04606(13) 0.06174(13) 0.0339(5) Uani d . 1 . . N
H1 0.4390 0.0933 0.0434 0.041 Uiso calc R 1 . . H
C1 0.39428(10) 0.00774(15) 0.04332(16) 0.0333(6) Uani d . 1 . . C
H1A 0.3640 0.0382 0.0571 0.040 Uiso calc R 1 . . H
H1B 0.3922 -0.0385 0.0722 0.040 Uiso calc R 1 . . H
C2 0.45024(12) 0.05253(19) 0.14503(17) 0.0443(7) Uani d . 1 . . C
H2A 0.4522 0.0033 0.1679 0.053 Uiso calc R 1 . . H
H2B 0.4201 0.0781 0.1677 0.053 Uiso calc R 1 . . H
C3 0.5000 0.0945(3) 0.1635(3) 0.0504(11) Uani d S 1 . . C
H3A 0.5000 0.1069 0.2184 0.060 Uiso calc SR 1 . . H
H3B 0.5000 0.1407 0.1345 0.060 Uiso calc SR 1 . . H
B1 0.2500 0.64348(19) 0.2500 0.0178(7) Uani d S 1 . . B
C11 0.29149(9) 0.69759(11) 0.29332(12) 0.0187(4) Uani d . 1 . . C
C12 0.31700(9) 0.75119(12) 0.25017(12) 0.0199(5) Uani d . 1 . . C
H12 0.3085 0.7561 0.1977 0.024 Uiso calc R 1 . . H
C13 0.35395(9) 0.79700(12) 0.28111(13) 0.0217(5) Uani d . 1 . . C
C14 0.36677(9) 0.79302(12) 0.35817(13) 0.0223(5) Uani d . 1 . . C
H14 0.3924 0.8242 0.3797 0.027 Uiso calc R 1 . . H
C15 0.34088(9) 0.74208(12) 0.40233(12) 0.0211(5) Uani d . 1 . . C
C16 0.30444(9) 0.69500(12) 0.37071(13) 0.0197(5) Uani d . 1 . . C
H16 0.2879 0.6601 0.4025 0.024 Uiso calc R 1 . . H
C17 0.38008(11) 0.85290(14) 0.23253(14) 0.0296(6) Uani d . 1 . . C
F11 0.35545(8) 0.91710(8) 0.23218(10) 0.0504(5) Uani d . 1 . . F
F12 0.38353(7) 0.83278(9) 0.15960(8) 0.0403(4) Uani d . 1 . . F
F13 0.42874(7) 0.86717(11) 0.25527(10) 0.0510(5) Uani d . 1 . . F
C18 0.35328(10) 0.73643(13) 0.48517(13) 0.0252(5) Uani d . 1 . . C
F14 0.38030(7) 0.79280(9) 0.51200(8) 0.0437(4) Uani d . 1 . . F
F15 0.38192(7) 0.67615(10) 0.50021(9) 0.0466(5) Uani d . 1 . . F
F16 0.31149(6) 0.73061(9) 0.52933(8) 0.0350(4) Uani d . 1 . . F
C21 0.21851(9) 0.58979(12) 0.30894(12) 0.0183(4) Uani d . 1 . . C
C22 0.16539(9) 0.59505(12) 0.32421(13) 0.0213(5) Uani d . 1 . . C
H22 0.1464 0.6343 0.3026 0.026 Uiso calc R 1 . . H
C23 0.13929(9) 0.54502(12) 0.36979(13) 0.0212(5) Uani d . 1 . . C
C24 0.16527(9) 0.48732(12) 0.40312(13) 0.0210(5) Uani d . 1 . . C
H24 0.1475 0.4534 0.4347 0.025 Uiso calc R 1 . . H
C25 0.21805(9) 0.48064(12) 0.38895(12) 0.0195(5) Uani d . 1 . . C
C26 0.24390(9) 0.53058(12) 0.34305(12) 0.0185(4) Uani d . 1 . . C
H26 0.2801 0.5244 0.3345 0.022 Uiso calc R 1 . . H
C27 0.08214(10) 0.55161(14) 0.38251(14) 0.0273(5) Uani d . 1 . . C
F21 0.05970(6) 0.60122(13) 0.33821(12) 0.0637(6) Uani d . 1 . . F
F22 0.05743(7) 0.48945(10) 0.37274(15) 0.0657(6) Uani d . 1 . . F
F23 0.07033(7) 0.57232(12) 0.45354(10) 0.0531(5) Uani d . 1 . . F
C28 0.24668(9) 0.41599(12) 0.41923(13) 0.0227(5) Uani d . 1 . . C
F24 0.22124(6) 0.38141(7) 0.47486(8) 0.0312(3) Uani d . 1 . . F
F25 0.29335(6) 0.43367(8) 0.44801(10) 0.0379(4) Uani d . 1 . . F
F26 0.25586(6) 0.36644(8) 0.36494(8) 0.0333(4) Uani d . 1 . . F
N31 0.5000 -0.1145(2) 0.0771(2) 0.0403(8) Uani d S 1 . . N
C32 0.5000 -0.1723(2) 0.0980(2) 0.0396(9) Uani d S 1 . . C
C33 0.5000 -0.2471(3) 0.1248(4) 0.0670(15) Uani d S 1 . . C
H33A 0.5356 -0.2661 0.1242 0.101 Uiso calc PR 0.50 . . H
H33B 0.4781 -0.2768 0.0913 0.101 Uiso calc PR 0.50 . . H
H33C 0.4863 -0.2488 0.1769 0.101 Uiso calc PR 0.50 . . H
O31 0.0000 0.3469(3) 0.4174(4) 0.062(6) Uiso d SPR 0.16 . . O

loop_
_atom_site_aniso_label
_atom_site_aniso_U_11
_atom_site_aniso_U_22
_atom_site_aniso_U_33
_atom_site_aniso_U_12
_atom_site_aniso_U_13
_atom_site_aniso_U_23
Cu1 0.0168(3) 0.0269(3) 0.0252(3) 0.000 0.000 0.0040(2)
N1 0.0286(12) 0.0345(12) 0.0387(12) 0.0008(9) 0.0009(10) 0.0038(10)
C1 0.0216(12) 0.0341(14) 0.0442(16) 0.0022(11) 0.0028(11) 0.0114(12)
C2 0.0401(17) 0.0582(19) 0.0344(15) 0.0008(14) 0.0088(13) -0.0005(14)
C3 0.039(2) 0.070(3) 0.041(2) 0.000 0.000 -0.013(2)
B1 0.0213(18) 0.0167(16) 0.0155(16) 0.000 -0.0007(13) 0.000
C11 0.0192(11) 0.0176(10) 0.0193(10) 0.0028(9) 0.0013(8) -0.0008(8)
C12 0.0235(11) 0.0211(10) 0.0150(10) 0.0013(9) 0.0003(9) -0.0006(8)
C13 0.0243(12) 0.0211(11) 0.0198(11) -0.0003(10) 0.0015(9) -0.0005(9)
C14 0.0249(12) 0.0213(11) 0.0208(11) -0.0034(10) -0.0014(9) -0.0022(9)
C15 0.0229(12) 0.0219(11) 0.0186(11) 0.0024(9) -0.0017(9) -0.0015(9)
C16 0.0219(12) 0.0192(11) 0.0181(10) 0.0006(9) 0.0010(8) 0.0019(8)
C17 0.0366(15) 0.0312(13) 0.0211(12) -0.0114(11) 0.0012(10) -0.0017(10)
F11 0.0778(13) 0.0264(8) 0.0470(10) -0.0049(8) 0.0160(9) 0.0091(7)
F12 0.0539(10) 0.0476(9) 0.0195(7) -0.0222(8) 0.0094(7) -0.0028(6)
F13 0.0452(10) 0.0723(12) 0.0357(9) -0.0356(9) -0.0054(7) 0.0116(9)
C18 0.0311(13) 0.0230(12) 0.0216(11) -0.0030(10) -0.0032(10) -0.0001(9)
F14 0.0604(11) 0.0470(9) 0.0238(8) -0.0254(9) -0.0111(7) 0.0000(7)
F15 0.0637(12) 0.0499(10) 0.0263(8) 0.0303(9) -0.0095(8) 0.0010(7)
F16 0.0377(9) 0.0485(9) 0.0190(7) -0.0039(7) 0.0022(6) 0.0025(6)
C21 0.0199(11) 0.0199(10) 0.0152(10) 0.0005(9) -0.0008(8) -0.0032(8)
C22 0.0220(12) 0.0211(11) 0.0207(11) 0.0019(9) -0.0018(9) -0.0014(9)
C23 0.0192(11) 0.0241(11) 0.0204(11) 0.0000(9) 0.0006(9) -0.0024(9)
C24 0.0229(11) 0.0212(11) 0.0189(10) -0.0038(9) 0.0010(9) -0.0016(9)
C25 0.0214(12) 0.0196(10) 0.0175(10) -0.0010(9) -0.0026(9) -0.0011(8)
C26 0.0173(11) 0.0201(10) 0.0181(10) -0.0005(9) -0.0012(8) -0.0021(9)
C27 0.0212(12) 0.0304(13) 0.0302(13) -0.0013(10) 0.0019(10) 0.0009(10)
F21 0.0226(9) 0.0921(16) 0.0765(14) 0.0169(9) 0.0085(9) 0.0476(12)
F22 0.0235(9) 0.0476(11) 0.1259(19) -0.0106(8) 0.0086(10) -0.0315(12)
F23 0.0314(9) 0.0826(13) 0.0454(10) 0.0033(9) 0.0150(8) -0.0113(9)
C28 0.0224(12) 0.0223(11) 0.0234(11) -0.0040(10) -0.0006(9) 0.0022(9)
F24 0.0352(8) 0.0284(7) 0.0298(7) 0.0013(6) 0.0036(6) 0.0107(6)
F25 0.0282(8) 0.0286(8) 0.0569(10) -0.0056(6) -0.0192(7) 0.0119(7)
F26 0.0431(9) 0.0262(7) 0.0306(8) 0.0114(7) 0.0003(7) -0.0012(6)
N31 0.0316(18) 0.044(2) 0.045(2) 0.000 0.000 0.0200(16)
C32 0.033(2) 0.040(2) 0.047(2) 0.000 0.000 0.0152(19)
C33 0.071(4) 0.041(3) 0.090(4) 0.000 0.000 0.024(3)

loop_
_atom_type_symbol
_atom_type_description
_atom_type_scat_dispersion_real
_atom_type_scat_dispersion_imag
_atom_type_scat_source
C C 0.0033 0.0016 'International Tables Vol C Tables 4.2.6.8 and 6.1.1.4'
H H 0.0000 0.0000 'International Tables Vol C Tables 4.2.6.8 and 6.1.1.4'
B B 0.0013 0.0007 'International Tables Vol C Tables 4.2.6.8 and 6.1.1.4'
Cu Cu 0.3201 1.2651 'International Tables Vol C Tables 4.2.6.8 and 6.1.1.4'
F F 0.0171 0.0103 'International Tables Vol C Tables 4.2.6.8 and 6.1.1.4'
N N 0.0061 0.0033 'International Tables Vol C Tables 4.2.6.8 and 6.1.1.4'
O O 0.0106 0.0060 'International Tables Vol C Tables 4.2.6.8 and 6.1.1.4'

loop_
_geom_angle_atom_site_label_1
_geom_angle_atom_site_label_2
_geom_angle_atom_site_label_3
_geom_angle_site_symmetry_1
_geom_angle_site_symmetry_3
_geom_angle
_geom_angle_publ_flag
N1 Cu1 N1 4 12_655 180.0 y
N1 Cu1 N1 4 9_655 93.95(13) y
N1 Cu1 N1 12_655 9_655 86.05(13) y
N1 Cu1 N1 4 . 86.05(13) y
N1 Cu1 N1 12_655 . 93.95(13) y
N1 Cu1 N1 9_655 . 180.0 y
N1 Cu1 N31 4 4 93.56(9) y
N1 Cu1 N31 12_655 4 86.44(9) y
N1 Cu1 N31 9_655 4 93.56(9) y
N1 Cu1 N31 . 4 86.44(9) y
N1 Cu1 N31 4 . 86.44(9) y
N1 Cu1 N31 12_655 . 93.56(9) y
N1 Cu1 N31 9_655 . 86.44(9) y
N1 Cu1 N31 . . 93.56(9) y
N31 Cu1 N31 4 . 180.0 y
C1 N1 C2 . . 111.5(2) ?
C1 N1 Cu1 . . 107.58(17) ?
C2 N1 Cu1 . . 118.07(19) ?
C1 N1 H1 . . 106.3 ?
C2 N1 H1 . . 106.3 ?
Cu1 N1 H1 . . 106.3 ?
N1 C1 C1 . 4 107.70(17) ?
N1 C1 H1A . . 110.2 ?
C1 C1 H1A 4 . 110.2 ?
N1 C1 H1B . . 110.2 ?
C1 C1 H1B 4 . 110.2 ?
H1A C1 H1B . . 108.5 ?
N1 C2 C3 . . 111.0(3) ?
N1 C2 H2A . . 109.4 ?
C3 C2 H2A . . 109.4 ?
N1 C2 H2B . . 109.4 ?
C3 C2 H2B . . 109.4 ?
H2A C2 H2B . . 108.0 ?
C2 C3 C2 . 12_655 113.7(4) ?
C2 C3 H3A . . 108.8 ?
C2 C3 H3A 12_655 . 108.8 ?
C2 C3 H3B . . 108.8 ?
C2 C3 H3B 12_655 . 108.8 ?
H3A C3 H3B . . 107.7 ?
C21 B1 C21 7_545 . 106.2(2) ?
C21 B1 C11 7_545 7_545 113.07(10) ?
C21 B1 C11 . 7_545 109.45(11) ?
C21 B1 C11 7_545 . 109.45(11) ?
C21 B1 C11 . . 113.07(10) ?
C11 B1 C11 7_545 . 105.7(2) ?
C16 C11 C12 . . 115.8(2) ?
C16 C11 B1 . . 125.64(18) ?
C12 C11 B1 . . 118.52(18) ?
C13 C12 C11 . . 122.5(2) ?
C13 C12 H12 . . 118.8 ?
C11 C12 H12 . . 118.8 ?
C12 C13 C14 . . 120.8(2) ?
C12 C13 C17 . . 120.3(2) ?
C14 C13 C17 . . 118.9(2) ?
C15 C14 C13 . . 117.7(2) ?
C15 C14 H14 . . 121.2 ?
C13 C14 H14 . . 121.2 ?
C14 C15 C16 . . 121.4(2) ?
C14 C15 C18 . . 119.3(2) ?
C16 C15 C18 . . 119.3(2) ?
C15 C16 C11 . . 121.8(2) ?
C15 C16 H16 . . 119.1 ?
C11 C16 H16 . . 119.1 ?
F12 C17 F11 . . 105.7(2) ?
F12 C17 F13 . . 106.1(2) ?
F11 C17 F13 . . 105.8(2) ?
F12 C17 C13 . . 112.7(2) ?
F11 C17 C13 . . 113.2(2) ?
F13 C17 C13 . . 112.7(2) ?
F16 C18 F14 . . 106.18(19) ?
F16 C18 F15 . . 105.12(19) ?
F14 C18 F15 . . 106.3(2) ?
F16 C18 C15 . . 113.6(2) ?
F14 C18 C15 . . 113.70(19) ?
F15 C18 C15 . . 111.27(19) ?
C22 C21 C26 . . 115.3(2) ?
C22 C21 B1 . . 124.22(18) ?
C26 C21 B1 . . 120.25(18) ?
C23 C22 C21 . . 122.5(2) ?
C23 C22 H22 . . 118.7 ?
C21 C22 H22 . . 118.7 ?
C24 C23 C22 . . 121.0(2) ?
C24 C23 C27 . . 118.4(2) ?
C22 C23 C27 . . 120.6(2) ?
C23 C24 C25 . . 117.8(2) ?
C23 C24 H24 . . 121.1 ?
C25 C24 H24 . . 121.1 ?
C24 C25 C26 . . 121.0(2) ?
C24 C25 C28 . . 119.3(2) ?
C26 C25 C28 . . 119.6(2) ?
C25 C26 C21 . . 122.4(2) ?
C25 C26 H26 . . 118.8 ?
C21 C26 H26 . . 118.8 ?
F22 C27 F21 . . 107.9(2) ?
F22 C27 F23 . . 104.9(2) ?
F21 C27 F23 . . 104.6(2) ?
F22 C27 C23 . . 112.7(2) ?
F21 C27 C23 . . 113.3(2) ?
F23 C27 C23 . . 112.7(2) ?
F24 C28 F26 . . 106.47(17) ?
F24 C28 F25 . . 106.18(18) ?
F26 C28 F25 . . 105.90(19) ?
F24 C28 C25 . . 113.30(19) ?
F26 C28 C25 . . 111.95(18) ?
F25 C28 C25 . . 112.52(18) ?
C32 N31 Cu1 . . 166.4(4) ?
N31 C32 C33 . . 179.8(5) ?
C32 C33 H33A . . 109.5 ?
C32 C33 H33B . . 109.5 ?
H33A C33 H33B . . 109.5 ?
C32 C33 H33C . . 109.5 ?
H33A C33 H33C . . 109.5 ?
H33B C33 H33C . . 109.5 ?

loop_
_geom_bond_atom_site_label_1
_geom_bond_atom_site_label_2
_geom_bond_site_symmetry_2
_geom_bond_distance
_geom_bond_publ_flag
Cu1 N1 4 2.013(2) y
Cu1 N1 9_655 2.013(2) y
Cu1 N1 12_655 2.013(2) y
Cu1 N1 . 2.013(2) y
Cu1 N31 4 2.499(3) y
Cu1 N31 . 2.499(3) y
N1 C1 . 1.469(3) ?
N1 C2 . 1.478(4) ?
N1 H1 . 0.9300 ?
C1 C1 4 1.546(6) ?
C1 H1A . 0.9900 ?
C1 H1B . 0.9900 ?
C2 C3 . 1.529(4) ?
C2 H2A . 0.9900 ?
C2 H2B . 0.9900 ?
C3 C2 12_655 1.529(4) ?
C3 H3A . 0.9900 ?
C3 H3B . 0.9900 ?
B1 C21 7_545 1.642(3) ?
B1 C21 . 1.642(3) ?
B1 C11 7_545 1.644(3) ?
B1 C11 . 1.644(3) ?
C11 C16 . 1.399(3) ?
C11 C12 . 1.404(3) ?
C12 C13 . 1.380(3) ?
C12 H12 . 0.9500 ?
C13 C14 . 1.393(3) ?
C13 C17 . 1.494(3) ?
C14 C15 . 1.385(3) ?
C14 H14 . 0.9500 ?
C15 C16 . 1.391(3) ?
C15 C18 . 1.491(3) ?
C16 H16 . 0.9500 ?
C17 F12 . 1.334(3) ?
C17 F11 . 1.338(3) ?
C17 F13 . 1.340(3) ?
C18 F16 . 1.330(3) ?
C18 F14 . 1.332(3) ?
C18 F15 . 1.355(3) ?
C21 C22 . 1.396(3) ?
C21 C26 . 1.402(3) ?
C22 C23 . 1.390(3) ?
C22 H22 . 0.9500 ?
C23 C24 . 1.382(3) ?
C23 C27 . 1.492(3) ?
C24 C25 . 1.386(3) ?
C24 H24 . 0.9500 ?
C25 C26 . 1.390(3) ?
C25 C28 . 1.494(3) ?
C26 H26 . 0.9500 ?
C27 F22 . 1.317(3) ?
C27 F21 . 1.329(3) ?
C27 F23 . 1.338(3) ?
C28 F24 . 1.336(3) ?
C28 F26 . 1.338(3) ?
C28 F25 . 1.343(3) ?
N31 C32 . 1.122(5) ?
C32 C33 . 1.451(6) ?
C33 H33A . 0.9800 ?
C33 H33B . 0.9800 ?
C33 H33C . 0.9800 ?

loop_
_geom_hbond_atom_site_label_D
_geom_hbond_atom_site_label_H
_geom_hbond_atom_site_label_A
_geom_hbond_site_symmetry_A
_geom_hbond_distance_DH
_geom_hbond_distance_HA
_geom_hbond_distance_DA
_geom_hbond_angle_DHA
N1 H1 F15 10_556 0.93 2.25 3.055(3) 144.7
C22 H22 F21 . 0.95 2.39 2.733(3) 100.6
